data_2244152
loop_
_publ_author_name
'Shankara Prasad, Holehundi J.'
Devaraju
Vinaya
'Yathirajan, Hemmige S.'
'Parkin, Sean R.'
'Glidewell, Christopher'

_publ_section_title
;
 Syntheses and crystal structures of 4-(4-methoxyphenyl)piperazin-1-ium
 4-methylbenzoate monohydrate and bis[4-(4-methoxyphenyl)piperazin-1-ium]
 benzene-1,2-dicarboxylate
;
_journal_coeditor_code ZL5034
_journal_issue 9
_journal_name_full 'Acta Crystallographica Section E'
_journal_page_first
;
;
_journal_paper_doi 10.1107/S2056989022008337
_journal_volume 78
_journal_year 2022
_chemical_formula_iupac 'C11 H17 N2 O +, C8 H7 O2 -, H2 O'
_chemical_formula_moiety 'C11 H17 N2 O +, C8 H7 O2 -, H2 O'
_chemical_formula_sum 'C19 H26 N2 O4'
_chemical_formula_weight 346.42
_chemical_name_systematic
;
4-(4-Methoxyphenyl)piperazin-1-ium 4-methylbenzoate monohydrate
;
_space_group_crystal_system triclinic
_space_group_IT_number 2
_space_group_name_Hall '-P 1'
_space_group_name_H-M_alt 'P -1'
_atom_sites_solution_hydrogens mixed
_atom_sites_solution_primary dual
_audit_creation_method SHELXL-2014
_cell_angle_alpha 86.695(2)
_cell_angle_beta 83.654(2)
_cell_angle_gamma 82.182(3)
_cell_formula_units_Z 4
_cell_length_a 7.4141(5)
_cell_length_b 12.3595(11)
_cell_length_c 19.9917(17)
_cell_measurement_reflns_used 8258
_cell_measurement_temperature 180(2)
_cell_measurement_theta_max 27.535
_cell_measurement_theta_min 1.917
_cell_volume 1802.1(3)
_computing_cell_refinement
;
APEX3 (Bruker, 2016)
;
_computing_data_collection
;
APEX3 (Bruker, 2016)
;
_computing_data_reduction
;
APEX3 (Bruker, 2016)
;
_computing_molecular_graphics
;
PLATON (Spek, 2020)
;
_computing_publication_material
;
<i>SHELXL2014</i> (Sheldrick, 2015b) and PLATON (Spek, 2020)
;
_computing_structure_refinement
;
<i>SHELXL2014</i> (Sheldrick, 2015b)
;
_computing_structure_solution
;
<i>SHELXT2014/5</i> (Sheldrick, 2015a)
;
_diffrn_ambient_temperature 180(2)
_diffrn_measured_fraction_theta_full 0.999
_diffrn_measured_fraction_theta_max 0.998
_diffrn_measurement_device_type 'Bruker D8 Venture dual source'
_diffrn_measurement_method '\f and \w scans'
_diffrn_radiation_monochromator 'multilayer optics'
_diffrn_radiation_type MoK\a
_diffrn_radiation_wavelength 0.71073
_diffrn_reflns_av_R_equivalents 0.0496
_diffrn_reflns_av_unetI/netI 0.0324
_diffrn_reflns_limit_h_max 8
_diffrn_reflns_limit_h_min -9
_diffrn_reflns_limit_k_max 16
_diffrn_reflns_limit_k_min -16
_diffrn_reflns_limit_l_max 25
_diffrn_reflns_limit_l_min -25
_diffrn_reflns_number 54020
_diffrn_reflns_theta_full 25.242
_diffrn_reflns_theta_max 27.535
_diffrn_reflns_theta_min 1.917
_diffrn_source microsource
_diffrn_standards_decay_% 0
_diffrn_standards_interval_count 0
_diffrn_standards_interval_time 0
_diffrn_standards_number 0
_exptl_absorpt_coefficient_mu 0.090
_exptl_absorpt_correction_T_max 0.971
_exptl_absorpt_correction_T_min 0.938
_exptl_absorpt_correction_type multi-scan
_exptl_absorpt_process_details
;
(SADABS; Krause <i>et al.</i>,  2015)
;
_exptl_crystal_colour colourless
_exptl_crystal_density_diffrn 1.277
_exptl_crystal_description needle
_exptl_crystal_F_000 744
_exptl_crystal_size_max 0.300
_exptl_crystal_size_mid 0.180
_exptl_crystal_size_min 0.080
_refine_diff_density_max 0.297
_refine_diff_density_min -0.181
_refine_ls_extinction_method none
_refine_ls_goodness_of_fit_ref 1.037
_refine_ls_hydrogen_treatment mixed
_refine_ls_matrix_type full
_refine_ls_number_parameters 479
_refine_ls_number_reflns 8288
_refine_ls_number_restraints 0
_refine_ls_restrained_S_all 1.037
_refine_ls_R_factor_all 0.0727
_refine_ls_R_factor_gt 0.0456
_refine_ls_shift/su_max 0.001
_refine_ls_shift/su_mean 0.000
_refine_ls_structure_factor_coef Fsqd
_refine_ls_weighting_details 'w=1/[\s^2^(Fo^2^)+(0.0586P)^2^+0.3838P] where P=(Fo^2^+2Fc^2^)/3'
_refine_ls_weighting_scheme calc
_refine_ls_wR_factor_gt 0.1145
_refine_ls_wR_factor_ref 0.1317
_reflns_number_gt 5772
_reflns_number_total 8288
_reflns_threshold_expression 'I > 2\s(I)'
_cod_data_source_file zl5034sup1.cif
_cod_data_source_block I
_cod_database_code 2244152
_shelx_space_group_comment
;
The symmetry employed for this shelxl refinement is uniquely defined
by the following loop, which should always be used as a source of
symmetry information in preference to the above space-group names.
They are only intended as comments.
;
_shelx_estimated_absorpt_t_min 0.974
_shelx_estimated_absorpt_t_max 0.993
_shelxl_version_number 2.014

loop_
_space_group_symop_operation_xyz
'x, y, z'
'-x, -y, -z'

loop_
_atom_site_type_symbol
_atom_site_label
_atom_site_fract_x
_atom_site_fract_y
_atom_site_fract_z
_atom_site_U_iso_or_equiv
_atom_site_adp_type
_atom_site_calc_flag
_atom_site_occupancy
_atom_site_disorder_assembly
_atom_site_disorder_group
N N11 0.76096(16) 0.62068(10) 0.54566(6) 0.0267(3) Uani d 1 . .
H H11 0.733(2) 0.6044(12) 0.5026(8) 0.032 Uiso d 1 . .
H H12 0.880(2) 0.6350(12) 0.5392(7) 0.032 Uiso d 1 . .
C C12 0.7518(2) 0.52384(11) 0.59281(7) 0.0310(3) Uani d 1 . .
H H12A 0.8359 0.4610 0.5742 0.037 Uiso calc 1 . .
H H12B 0.6260 0.5039 0.5981 0.037 Uiso calc 1 . .
C C13 0.8047(2) 0.54855(11) 0.66075(7) 0.0294(3) Uani d 1 . .
H H13A 0.7922 0.4845 0.6922 0.035 Uiso calc 1 . .
H H13B 0.9346 0.5612 0.6559 0.035 Uiso calc 1 . .
N N14 0.69096(14) 0.64449(9) 0.68905(5) 0.0240(2) Uani d 1 . .
C C15 0.69514(18) 0.74004(10) 0.64205(6) 0.0255(3) Uani d 1 . .
H H15A 0.8203 0.7610 0.6359 0.031 Uiso calc 1 . .
H H15B 0.6112 0.8024 0.6614 0.031 Uiso calc 1 . .
C C16 0.63897(18) 0.71658(11) 0.57442(6) 0.0280(3) Uani d 1 . .
H H16A 0.5105 0.7011 0.5798 0.034 Uiso calc 1 . .
H H16B 0.6472 0.7814 0.5433 0.034 Uiso calc 1 . .
C C141 0.71549(17) 0.66404(11) 0.75664(6) 0.0243(3) Uani d 1 . .
C C142 0.8279(2) 0.59160(12) 0.79520(7) 0.0355(3) Uani d 1 . .
H H142 0.8979 0.5294 0.7751 0.043 Uiso calc 1 . .
C C143 0.8388(2) 0.60898(14) 0.86214(7) 0.0426(4) Uani d 1 . .
H H143 0.9144 0.5578 0.8876 0.051 Uiso calc 1 . .
C C144 0.7416(2) 0.69941(13) 0.89278(7) 0.0369(3) Uani d 1 . .
C C145 0.6318(2) 0.77281(12) 0.85531(7) 0.0348(3) Uani d 1 . .
H H145 0.5649 0.8358 0.8755 0.042 Uiso calc 1 . .
C C146 0.61891(19) 0.75492(12) 0.78825(7) 0.0299(3) Uani d 1 . .
H H146 0.5421 0.8061 0.7632 0.036 Uiso calc 1 . .
O O144 0.76486(19) 0.70874(10) 0.95950(5) 0.0570(4) Uani d 1 . .
C C147 0.6805(3) 0.80445(16) 0.99074(8) 0.0634(6) Uani d 1 . .
H H17A 0.7279 0.8681 0.9672 0.095 Uiso calc 1 . .
H H17B 0.7069 0.8009 1.0378 0.095 Uiso calc 1 . .
H H17C 0.5479 0.8111 0.9889 0.095 Uiso calc 1 . .
N N21 0.75064(16) 0.11429(10) 0.54577(6) 0.0264(2) Uani d 1 . .
H H21 0.723(2) 0.0975(12) 0.5026(8) 0.032 Uiso d 1 . .
H H22 0.867(2) 0.1300(12) 0.5412(7) 0.032 Uiso d 1 . .
C C22 0.7444(2) 0.01754(11) 0.59339(7) 0.0299(3) Uani d 1 . .
H H22A 0.8321 -0.0443 0.5755 0.036 Uiso calc 1 . .
H H22B 0.6202 -0.0048 0.5982 0.036 Uiso calc 1 . .
C C23 0.79276(19) 0.04501(11) 0.66152(7) 0.0291(3) Uani d 1 . .
H H23A 0.7829 -0.0189 0.6933 0.035 Uiso calc 1 . .
H H23B 0.9212 0.0604 0.6571 0.035 Uiso calc 1 . .
N N24 0.67239(14) 0.14015(9) 0.68904(5) 0.0239(2) Uani d 1 . .
C C25 0.67558(18) 0.23465(11) 0.64143(6) 0.0257(3) Uani d 1 . .
H H25A 0.7999 0.2569 0.6356 0.031 Uiso calc 1 . .
H H25B 0.5892 0.2967 0.6599 0.031 Uiso calc 1 . .
C C26 0.62318(18) 0.20845(11) 0.57381(6) 0.0274(3) Uani d 1 . .
H H26A 0.4963 0.1903 0.5790 0.033 Uiso calc 1 . .
H H26B 0.6283 0.2731 0.5424 0.033 Uiso calc 1 . .
C C241 0.70163(17) 0.16099(11) 0.75612(6) 0.0249(3) Uani d 1 . .
C C242 0.7146(2) 0.07628(13) 0.80489(7) 0.0428(4) Uani d 1 . .
H H242 0.7053 0.0041 0.7929 0.051 Uiso calc 1 . .
C C243 0.7406(3) 0.09470(14) 0.87012(8) 0.0518(5) Uani d 1 . .
H H243 0.7485 0.0352 0.9024 0.062 Uiso calc 1 . .
C C244 0.7554(2) 0.19800(14) 0.88941(7) 0.0391(4) Uani d 1 . .
C C245 0.7391(2) 0.28321(14) 0.84304(8) 0.0441(4) Uani d 1 . .
H H245 0.7458 0.3553 0.8557 0.053 Uiso calc 1 . .
C C246 0.7126(2) 0.26424(13) 0.77696(7) 0.0402(4) Uani d 1 . .
H H246 0.7018 0.3244 0.7452 0.048 Uiso calc 1 . .
O O244 0.7874(2) 0.20623(11) 0.95543(6) 0.0610(4) Uani d 1 . .
C C247 0.8036(3) 0.31074(18) 0.97722(10) 0.0723(7) Uani d 1 . .
H H27A 0.9015 0.3418 0.9486 0.109 Uiso calc 1 . .
H H27B 0.8328 0.3045 1.0240 0.109 Uiso calc 1 . .
H H27C 0.6877 0.3586 0.9742 0.109 Uiso calc 1 . .
C C31 0.75414(17) 0.59237(11) 0.30344(7) 0.0263(3) Uani d 1 . .
C C32 0.8027(2) 0.66491(12) 0.25084(7) 0.0354(3) Uani d 1 . .
H H32 0.8517 0.7290 0.2600 0.042 Uiso calc 1 . .
C C33 0.7799(2) 0.64400(14) 0.18531(8) 0.0437(4) Uani d 1 . .
H H33 0.8126 0.6946 0.1499 0.052 Uiso calc 1 . .
C C34 0.7104(2) 0.55090(14) 0.17012(8) 0.0399(4) Uani d 1 . .
C C35 0.6671(2) 0.47747(13) 0.22262(7) 0.0375(4) Uani d 1 . .
H H35 0.6231 0.4119 0.2132 0.045 Uiso calc 1 . .
C C36 0.68710(18) 0.49820(12) 0.28865(7) 0.0308(3) Uani d 1 . .
H H36 0.6546 0.4475 0.3240 0.037 Uiso calc 1 . .
C C37 0.77205(18) 0.61793(11) 0.37504(7) 0.0289(3) Uani d 1 . .
O O31 0.69445(14) 0.56144(8) 0.42179(5) 0.0355(2) Uani d 1 . .
O O32 0.86049(16) 0.69333(10) 0.38415(6) 0.0465(3) Uani d 1 . .
C C38 0.6821(3) 0.52858(18) 0.09872(9) 0.0619(5) Uani d 1 . .
H H38A 0.6373 0.5972 0.0753 0.093 Uiso calc 1 . .
H H38B 0.5922 0.4772 0.0995 0.093 Uiso calc 1 . .
H H38C 0.7986 0.4969 0.0751 0.093 Uiso calc 1 . .
C C41 0.78088(17) 0.09275(11) 0.30254(7) 0.0257(3) Uani d 1 . .
C C42 0.85635(19) 0.16165(12) 0.25294(8) 0.0348(3) Uani d 1 . .
H H42 0.9018 0.2252 0.2652 0.042 Uiso calc 1 . .
C C43 0.8655(2) 0.13794(14) 0.18548(8) 0.0433(4) Uani d 1 . .
H H43 0.9165 0.1860 0.1520 0.052 Uiso calc 1 . .
C C44 0.8020(2) 0.04568(14) 0.16608(7) 0.0409(4) Uani d 1 . .
C C45 0.7276(2) -0.02308(13) 0.21581(7) 0.0363(3) Uani d 1 . .
H H45 0.6831 -0.0868 0.2034 0.044 Uiso calc 1 . .
C C46 0.71718(18) -0.00019(11) 0.28337(7) 0.0290(3) Uani d 1 . .
H H46 0.6661 -0.0484 0.3167 0.035 Uiso calc 1 . .
C C47 0.77169(18) 0.11822(12) 0.37561(7) 0.0297(3) Uani d 1 . .
O O41 0.69295(14) 0.05664(9) 0.41930(5) 0.0358(2) Uani d 1 . .
O O42 0.84243(17) 0.19826(10) 0.38947(6) 0.0529(3) Uani d 1 . .
C C48 0.8102(3) 0.01966(18) 0.09276(8) 0.0642(6) Uani d 1 . .
H H48A 0.8524 0.0805 0.0644 0.096 Uiso calc 1 . .
H H48B 0.6880 0.0087 0.0823 0.096 Uiso calc 1 . .
H H48C 0.8954 -0.0471 0.0840 0.096 Uiso calc 1 . .
O O51 0.87815(14) 0.85863(9) 0.46119(5) 0.0333(2) Uani d 1 . .
H H51 0.813(3) 0.9175(16) 0.4445(9) 0.050 Uiso d 1 . .
H H52 0.864(2) 0.8028(15) 0.4347(9) 0.050 Uiso d 1 . .
O O61 0.86471(14) 0.36156(9) 0.46571(5) 0.0340(2) Uani d 1 . .
H H61 0.845(2) 0.3057(16) 0.4412(9) 0.051 Uiso d 1 . .
H H62 0.797(3) 0.4234(16) 0.4492(9) 0.051 Uiso d 1 . .

loop_
_atom_site_aniso_label
_atom_site_aniso_U_11
_atom_site_aniso_U_22
_atom_site_aniso_U_33
_atom_site_aniso_U_12
_atom_site_aniso_U_13
_atom_site_aniso_U_23
N11 0.0281(6) 0.0315(7) 0.0209(6) -0.0048(5) -0.0022(4) -0.0048(5)
C12 0.0388(8) 0.0254(7) 0.0290(7) -0.0034(6) -0.0017(6) -0.0065(6)
C13 0.0397(8) 0.0217(7) 0.0254(7) 0.0019(6) -0.0039(6) -0.0014(5)
N14 0.0294(6) 0.0214(6) 0.0205(5) -0.0016(4) -0.0019(4) -0.0019(4)
C15 0.0307(7) 0.0219(7) 0.0230(6) -0.0013(5) -0.0019(5) -0.0004(5)
C16 0.0310(7) 0.0281(7) 0.0239(7) 0.0009(5) -0.0034(5) -0.0023(5)
C141 0.0263(6) 0.0253(7) 0.0217(6) -0.0048(5) -0.0027(5) 0.0000(5)
C142 0.0426(8) 0.0326(8) 0.0292(7) 0.0058(6) -0.0071(6) -0.0023(6)
C143 0.0540(10) 0.0418(9) 0.0303(8) 0.0071(7) -0.0144(7) 0.0008(7)
C144 0.0487(9) 0.0404(9) 0.0228(7) -0.0058(7) -0.0085(6) -0.0030(6)
C145 0.0422(8) 0.0335(8) 0.0278(7) 0.0012(6) -0.0041(6) -0.0074(6)
C146 0.0340(7) 0.0308(8) 0.0244(7) 0.0021(6) -0.0070(5) -0.0024(6)
O144 0.0881(10) 0.0560(8) 0.0260(6) 0.0075(7) -0.0207(6) -0.0079(5)
C147 0.1103(17) 0.0533(12) 0.0268(9) -0.0018(11) -0.0142(9) -0.0118(8)
N21 0.0262(6) 0.0316(7) 0.0220(6) -0.0038(5) -0.0028(4) -0.0047(5)
C22 0.0371(7) 0.0245(7) 0.0286(7) -0.0034(6) -0.0038(6) -0.0056(6)
C23 0.0362(7) 0.0241(7) 0.0259(7) 0.0017(6) -0.0045(5) -0.0018(5)
N24 0.0274(6) 0.0227(6) 0.0213(5) -0.0019(4) -0.0034(4) -0.0015(4)
C25 0.0276(7) 0.0228(7) 0.0255(7) 0.0001(5) -0.0018(5) -0.0012(5)
C26 0.0283(7) 0.0295(7) 0.0234(7) 0.0007(5) -0.0039(5) -0.0005(5)
C241 0.0238(6) 0.0274(7) 0.0236(6) -0.0035(5) -0.0021(5) -0.0022(5)
C242 0.0697(11) 0.0306(8) 0.0307(8) -0.0103(8) -0.0128(7) 0.0008(6)
C243 0.0867(14) 0.0402(10) 0.0300(8) -0.0060(9) -0.0191(8) 0.0056(7)
C244 0.0463(9) 0.0474(10) 0.0239(7) -0.0008(7) -0.0087(6) -0.0063(7)
C245 0.0665(11) 0.0359(9) 0.0320(8) -0.0076(8) -0.0092(7) -0.0095(7)
C246 0.0646(11) 0.0289(8) 0.0281(7) -0.0080(7) -0.0068(7) -0.0008(6)
O244 0.0957(10) 0.0601(8) 0.0294(6) 0.0005(7) -0.0246(6) -0.0107(6)
C247 0.1032(18) 0.0722(15) 0.0462(11) 0.0022(12) -0.0323(11) -0.0265(10)
C31 0.0226(6) 0.0281(7) 0.0281(7) 0.0011(5) -0.0045(5) -0.0063(6)
C32 0.0431(8) 0.0276(8) 0.0362(8) -0.0041(6) -0.0080(6) -0.0014(6)
C33 0.0572(10) 0.0415(10) 0.0323(8) -0.0056(8) -0.0089(7) 0.0047(7)
C34 0.0397(8) 0.0495(10) 0.0304(8) -0.0005(7) -0.0072(6) -0.0083(7)
C35 0.0356(8) 0.0440(9) 0.0359(8) -0.0108(7) -0.0032(6) -0.0160(7)
C36 0.0291(7) 0.0332(8) 0.0306(7) -0.0068(6) 0.0004(5) -0.0062(6)
C37 0.0262(7) 0.0286(7) 0.0314(7) 0.0050(6) -0.0075(5) -0.0097(6)
O31 0.0410(6) 0.0402(6) 0.0255(5) -0.0021(5) -0.0049(4) -0.0069(4)
O32 0.0521(7) 0.0477(7) 0.0452(7) -0.0166(5) -0.0084(5) -0.0191(5)
C38 0.0717(13) 0.0817(15) 0.0349(9) -0.0065(11) -0.0154(9) -0.0130(9)
C41 0.0228(6) 0.0271(7) 0.0277(7) -0.0004(5) -0.0065(5) -0.0046(5)
C42 0.0324(7) 0.0299(8) 0.0433(9) -0.0060(6) -0.0060(6) -0.0012(6)
C43 0.0465(9) 0.0445(10) 0.0359(8) -0.0040(7) 0.0017(7) 0.0074(7)
C44 0.0474(9) 0.0446(9) 0.0282(8) 0.0061(7) -0.0055(6) -0.0039(7)
C45 0.0446(9) 0.0319(8) 0.0336(8) -0.0004(6) -0.0119(6) -0.0094(6)
C46 0.0314(7) 0.0281(7) 0.0280(7) -0.0029(6) -0.0059(5) -0.0023(6)
C47 0.0252(7) 0.0313(8) 0.0331(7) 0.0031(6) -0.0090(5) -0.0107(6)
O41 0.0398(6) 0.0417(6) 0.0260(5) -0.0015(5) -0.0063(4) -0.0062(4)
O42 0.0631(8) 0.0510(7) 0.0516(7) -0.0211(6) -0.0090(6) -0.0239(6)
C48 0.0876(15) 0.0710(14) 0.0296(9) 0.0081(11) -0.0063(9) -0.0081(9)
O51 0.0338(5) 0.0334(6) 0.0341(6) -0.0057(4) -0.0042(4) -0.0090(5)
O61 0.0363(6) 0.0333(6) 0.0340(6) -0.0066(5) -0.0034(4) -0.0104(5)

loop_
_atom_type_symbol
_atom_type_description
_atom_type_scat_dispersion_real
_atom_type_scat_dispersion_imag
_atom_type_scat_source
C C 0.0033 0.0016 'International Tables Vol C Tables 4.2.6.8 and 6.1.1.4'
H H 0.0000 0.0000 'International Tables Vol C Tables 4.2.6.8 and 6.1.1.4'
N N 0.0061 0.0033 'International Tables Vol C Tables 4.2.6.8 and 6.1.1.4'
O O 0.0106 0.0060 'International Tables Vol C Tables 4.2.6.8 and 6.1.1.4'

loop_
_geom_angle_atom_site_label_1
_geom_angle_atom_site_label_2
_geom_angle_atom_site_label_3
_geom_angle_site_symmetry_1
_geom_angle_site_symmetry_3
_geom_angle
_geom_angle_publ_flag
C12 N11 C16 . . 109.88(10) ?
C12 N11 H11 . . 110.3(9) ?
C16 N11 H11 . . 112.7(9) ?
C12 N11 H12 . . 108.3(10) ?
C16 N11 H12 . . 110.4(9) ?
H11 N11 H12 . . 105.1(13) ?
N11 C12 C13 . . 110.18(11) ?
N11 C12 H12A . . 109.6 ?
C13 C12 H12A . . 109.6 ?
N11 C12 H12B . . 109.6 ?
C13 C12 H12B . . 109.6 ?
H12A C12 H12B . . 108.1 ?
N14 C13 C12 . . 112.02(11) ?
N14 C13 H13A . . 109.2 ?
C12 C13 H13A . . 109.2 ?
N14 C13 H13B . . 109.2 ?
C12 C13 H13B . . 109.2 ?
H13A C13 H13B . . 107.9 ?
C141 N14 C13 . . 115.21(10) ?
C141 N14 C15 . . 115.05(10) ?
C13 N14 C15 . . 111.21(10) ?
N14 C15 C16 . . 111.37(11) ?
N14 C15 H15A . . 109.4 ?
C16 C15 H15A . . 109.4 ?
N14 C15 H15B . . 109.4 ?
C16 C15 H15B . . 109.4 ?
H15A C15 H15B . . 108.0 ?
N11 C16 C15 . . 109.93(11) ?
N11 C16 H16A . . 109.7 ?
C15 C16 H16A . . 109.7 ?
N11 C16 H16B . . 109.7 ?
C15 C16 H16B . . 109.7 ?
H16A C16 H16B . . 108.2 ?
C146 C141 C142 . . 117.13(12) ?
C146 C141 N14 . . 120.41(11) ?
C142 C141 N14 . . 122.38(12) ?
C143 C142 C141 . . 120.97(13) ?
C143 C142 H142 . . 119.5 ?
C141 C142 H142 . . 119.5 ?
C142 C143 C144 . . 121.15(14) ?
C142 C143 H143 . . 119.4 ?
C144 C143 H143 . . 119.4 ?
O144 C144 C145 . . 125.25(14) ?
O144 C144 C143 . . 115.95(13) ?
C145 C144 C143 . . 118.79(13) ?
C144 C145 C146 . . 120.21(13) ?
C144 C145 H145 . . 119.9 ?
C146 C145 H145 . . 119.9 ?
C145 C146 C141 . . 121.74(13) ?
C145 C146 H146 . . 119.1 ?
C141 C146 H146 . . 119.1 ?
C144 O144 C147 . . 117.49(13) ?
O144 C147 H17A . . 109.5 ?
O144 C147 H17B . . 109.5 ?
H17A C147 H17B . . 109.5 ?
O144 C147 H17C . . 109.5 ?
H17A C147 H17C . . 109.5 ?
H17B C147 H17C . . 109.5 ?
C22 N21 C26 . . 109.64(10) ?
C22 N21 H21 . . 110.7(9) ?
C26 N21 H21 . . 111.8(9) ?
C22 N21 H22 . . 106.9(10) ?
C26 N21 H22 . . 110.2(10) ?
H21 N21 H22 . . 107.5(13) ?
N21 C22 C23 . . 109.97(11) ?
N21 C22 H22A . . 109.7 ?
C23 C22 H22A . . 109.7 ?
N21 C22 H22B . . 109.7 ?
C23 C22 H22B . . 109.7 ?
H22A C22 H22B . . 108.2 ?
N24 C23 C22 . . 112.03(11) ?
N24 C23 H23A . . 109.2 ?
C22 C23 H23A . . 109.2 ?
N24 C23 H23B . . 109.2 ?
C22 C23 H23B . . 109.2 ?
H23A C23 H23B . . 107.9 ?
C241 N24 C25 . . 114.88(10) ?
C241 N24 C23 . . 113.35(10) ?
C25 N24 C23 . . 110.62(10) ?
N24 C25 C26 . . 111.20(11) ?
N24 C25 H25A . . 109.4 ?
C26 C25 H25A . . 109.4 ?
N24 C25 H25B . . 109.4 ?
C26 C25 H25B . . 109.4 ?
H25A C25 H25B . . 108.0 ?
N21 C26 C25 . . 110.03(10) ?
N21 C26 H26A . . 109.7 ?
C25 C26 H26A . . 109.7 ?
N21 C26 H26B . . 109.7 ?
C25 C26 H26B . . 109.7 ?
H26A C26 H26B . . 108.2 ?
C246 C241 C242 . . 116.53(13) ?
C246 C241 N24 . . 123.04(12) ?
C242 C241 N24 . . 120.40(12) ?
C243 C242 C241 . . 121.40(15) ?
C243 C242 H242 . . 119.3 ?
C241 C242 H242 . . 119.3 ?
C242 C243 C244 . . 121.06(15) ?
C242 C243 H243 . . 119.5 ?
C244 C243 H243 . . 119.5 ?
C245 C244 C243 . . 118.89(14) ?
C245 C244 O244 . . 125.06(15) ?
C243 C244 O244 . . 116.05(14) ?
C244 C245 C246 . . 119.87(15) ?
C244 C245 H245 . . 120.1 ?
C246 C245 H245 . . 120.1 ?
C241 C246 C245 . . 122.22(14) ?
C241 C246 H246 . . 118.9 ?
C245 C246 H246 . . 118.9 ?
C244 O244 C247 . . 117.82(14) ?
O244 C247 H27A . . 109.5 ?
O244 C247 H27B . . 109.5 ?
H27A C247 H27B . . 109.5 ?
O244 C247 H27C . . 109.5 ?
H27A C247 H27C . . 109.5 ?
H27B C247 H27C . . 109.5 ?
C36 C31 C32 . . 118.79(13) ?
C36 C31 C37 . . 121.27(12) ?
C32 C31 C37 . . 119.93(13) ?
C33 C32 C31 . . 120.19(14) ?
C33 C32 H32 . . 119.9 ?
C31 C32 H32 . . 119.9 ?
C32 C33 C34 . . 121.44(15) ?
C32 C33 H33 . . 119.3 ?
C34 C33 H33 . . 119.3 ?
C33 C34 C35 . . 118.01(14) ?
C33 C34 C38 . . 121.66(16) ?
C35 C34 C38 . . 120.33(16) ?
C36 C35 C34 . . 121.09(14) ?
C36 C35 H35 . . 119.5 ?
C34 C35 H35 . . 119.5 ?
C31 C36 C35 . . 120.44(14) ?
C31 C36 H36 . . 119.8 ?
C35 C36 H36 . . 119.8 ?
O32 C37 O31 . . 124.57(13) ?
O32 C37 C31 . . 117.82(13) ?
O31 C37 C31 . . 117.61(12) ?
C34 C38 H38A . . 109.5 ?
C34 C38 H38B . . 109.5 ?
H38A C38 H38B . . 109.5 ?
C34 C38 H38C . . 109.5 ?
H38A C38 H38C . . 109.5 ?
H38B C38 H38C . . 109.5 ?
C46 C41 C42 . . 118.81(12) ?
C46 C41 C47 . . 121.00(12) ?
C42 C41 C47 . . 120.18(12) ?
C43 C42 C41 . . 120.21(14) ?
C43 C42 H42 . . 119.9 ?
C41 C42 H42 . . 119.9 ?
C44 C43 C42 . . 121.24(15) ?
C44 C43 H43 . . 119.4 ?
C42 C43 H43 . . 119.4 ?
C43 C44 C45 . . 118.30(14) ?
C43 C44 C48 . . 121.61(16) ?
C45 C44 C48 . . 120.08(16) ?
C44 C45 C46 . . 121.03(14) ?
C44 C45 H45 . . 119.5 ?
C46 C45 H45 . . 119.5 ?
C45 C46 C41 . . 120.40(13) ?
C45 C46 H46 . . 119.8 ?
C41 C46 H46 . . 119.8 ?
O42 C47 O41 . . 123.97(13) ?
O42 C47 C41 . . 117.63(14) ?
O41 C47 C41 . . 118.40(12) ?
C44 C48 H48A . . 109.5 ?
C44 C48 H48B . . 109.5 ?
H48A C48 H48B . . 109.5 ?
C44 C48 H48C . . 109.5 ?
H48A C48 H48C . . 109.5 ?
H48B C48 H48C . . 109.5 ?
H51 O51 H52 . . 105.5(16) ?
H61 O61 H62 . . 106.6(16) ?

loop_
_geom_bond_atom_site_label_1
_geom_bond_atom_site_label_2
_geom_bond_site_symmetry_2
_geom_bond_distance
_geom_bond_publ_flag
N11 C12 . 1.4845(18) ?
N11 C16 . 1.4917(17) ?
N11 H11 . 0.948(16) ?
N11 H12 . 0.918(16) ?
C12 C13 . 1.5131(18) ?
C12 H12A . 0.9900 ?
C12 H12B . 0.9900 ?
C13 N14 . 1.4617(16) ?
C13 H13A . 0.9900 ?
C13 H13B . 0.9900 ?
N14 C141 . 1.4216(16) ?
N14 C15 . 1.4677(16) ?
C15 C16 . 1.5128(18) ?
C15 H15A . 0.9900 ?
C15 H15B . 0.9900 ?
C16 H16A . 0.9900 ?
C16 H16B . 0.9900 ?
C141 C146 . 1.3917(18) ?
C141 C142 . 1.3963(19) ?
C142 C143 . 1.380(2) ?
C142 H142 . 0.9500 ?
C143 C144 . 1.381(2) ?
C143 H143 . 0.9500 ?
C144 O144 . 1.3771(17) ?
C144 C145 . 1.379(2) ?
C145 C146 . 1.3870(19) ?
C145 H145 . 0.9500 ?
C146 H146 . 0.9500 ?
O144 C147 . 1.406(2) ?
C147 H17A . 0.9800 ?
C147 H17B . 0.9800 ?
C147 H17C . 0.9800 ?
N21 C22 . 1.4874(18) ?
N21 C26 . 1.4902(17) ?
N21 H21 . 0.950(16) ?
N21 H22 . 0.905(16) ?
C22 C23 . 1.5144(18) ?
C22 H22A . 0.9900 ?
C22 H22B . 0.9900 ?
C23 N24 . 1.4706(16) ?
C23 H23A . 0.9900 ?
C23 H23B . 0.9900 ?
N24 C241 . 1.4251(16) ?
N24 C25 . 1.4646(16) ?
C25 C26 . 1.5113(18) ?
C25 H25A . 0.9900 ?
C25 H25B . 0.9900 ?
C26 H26A . 0.9900 ?
C26 H26B . 0.9900 ?
C241 C246 . 1.381(2) ?
C241 C242 . 1.390(2) ?
C242 C243 . 1.375(2) ?
C242 H242 . 0.9500 ?
C243 C244 . 1.377(2) ?
C243 H243 . 0.9500 ?
C244 C245 . 1.364(2) ?
C244 O244 . 1.3784(17) ?
C245 C246 . 1.394(2) ?
C245 H245 . 0.9500 ?
C246 H246 . 0.9500 ?
O244 C247 . 1.411(2) ?
C247 H27A . 0.9800 ?
C247 H27B . 0.9800 ?
C247 H27C . 0.9800 ?
C31 C36 . 1.3852(19) ?
C31 C32 . 1.391(2) ?
C31 C37 . 1.5072(18) ?
C32 C33 . 1.383(2) ?
C32 H32 . 0.9500 ?
C33 C34 . 1.385(2) ?
C33 H33 . 0.9500 ?
C34 C35 . 1.387(2) ?
C34 C38 . 1.511(2) ?
C35 C36 . 1.3865(19) ?
C35 H35 . 0.9500 ?
C36 H36 . 0.9500 ?
C37 O32 . 1.2424(17) ?
C37 O31 . 1.2678(17) ?
C38 H38A . 0.9800 ?
C38 H38B . 0.9800 ?
C38 H38C . 0.9800 ?
C41 C46 . 1.3885(19) ?
C41 C42 . 1.390(2) ?
C41 C47 . 1.5043(18) ?
C42 C43 . 1.389(2) ?
C42 H42 . 0.9500 ?
C43 C44 . 1.382(2) ?
C43 H43 . 0.9500 ?
C44 C45 . 1.387(2) ?
C44 C48 . 1.512(2) ?
C45 C46 . 1.3876(19) ?
C45 H45 . 0.9500 ?
C46 H46 . 0.9500 ?
C47 O42 . 1.2392(17) ?
C47 O41 . 1.2705(18) ?
C48 H48A . 0.9800 ?
C48 H48B . 0.9800 ?
C48 H48C . 0.9800 ?
O51 H51 . 0.89(2) ?
O51 H52 . 0.918(19) ?
O61 H61 . 0.904(19) ?
O61 H62 . 0.92(2) ?

loop_
_geom_hbond_atom_site_label_D
_geom_hbond_atom_site_label_H
_geom_hbond_atom_site_label_A
_geom_hbond_site_symmetry_A
_geom_hbond_distance_DH
_geom_hbond_distance_HA
_geom_hbond_distance_DA
_geom_hbond_angle_DHA
_geom_hbond_publ_flag
N11 H11 O31 . 0.946(16) 1.793(16) 2.7366(16) 174.5(13) y
N11 H12 O61 2_766 0.917(15) 1.891(15) 2.7969(16) 169.2(13) y
N21 H21 O41 . 0.949(16) 1.813(16) 2.7592(16) 174.1(14) y
N21 H22 O51 2_766 0.904(15) 1.909(15) 2.8047(16) 170.9(13) y
O51 H51 O41 1_565 0.89(2) 1.89(2) 2.7712(16) 170.0(18) y
O51 H52 O32 . 0.918(18) 1.739(18) 2.6539(16) 174.3(15) y
O61 H61 O42 . 0.906(19) 1.733(19) 2.6315(16) 171.2(15) y
O61 H62 O31 . 0.92(2) 1.85(2) 2.7593(15) 169.1(19) y
C22 H22B O41 2_656 0.99 2.56 3.5266(19) 167 y
C142 H142 Cg1 2_766 0.95 2.83 3.5976(16) 138 y
C146 H146 Cg2 2_666 0.95 2.73 3.5478(16) 145 y

loop_
_geom_torsion_atom_site_label_1
_geom_torsion_atom_site_label_2
_geom_torsion_atom_site_label_3
_geom_torsion_atom_site_label_4
_geom_torsion_site_symmetry_1
_geom_torsion_site_symmetry_2
_geom_torsion_site_symmetry_3
_geom_torsion_site_symmetry_4
_geom_torsion
_geom_torsion_publ_flag
C16 N11 C12 C13 . . . . -57.49(14) ?
N11 C12 C13 N14 . . . . 56.22(15) ?
C12 C13 N14 C141 . . . . 171.77(11) ?
C12 C13 N14 C15 . . . . -55.02(15) ?
C141 N14 C15 C16 . . . . -171.14(10) ?
C13 N14 C15 C16 . . . . 55.58(14) ?
C12 N11 C16 C15 . . . . 58.26(14) ?
N14 C15 C16 N11 . . . . -57.35(14) ?
C13 N14 C141 C146 . . . . 177.99(12) ?
C15 N14 C141 C146 . . . . 46.58(16) ?
C13 N14 C141 C142 . . . . -5.45(18) ?
C15 N14 C141 C142 . . . . -136.85(14) ?
C146 C141 C142 C143 . . . . 1.3(2) ?
N14 C141 C142 C143 . . . . -175.37(14) ?
C141 C142 C143 C144 . . . . -1.2(3) ?
C142 C143 C144 O144 . . . . -179.29(15) ?
C142 C143 C144 C145 . . . . 0.2(3) ?
O144 C144 C145 C146 . . . . -179.99(15) ?
C143 C144 C145 C146 . . . . 0.6(2) ?
C144 C145 C146 C141 . . . . -0.4(2) ?
C142 C141 C146 C145 . . . . -0.5(2) ?
N14 C141 C146 C145 . . . . 176.20(13) ?
C145 C144 O144 C147 . . . . -4.8(3) ?
C143 C144 O144 C147 . . . . 174.67(17) ?
C26 N21 C22 C23 . . . . -57.46(14) ?
N21 C22 C23 N24 . . . . 56.44(15) ?
C22 C23 N24 C241 . . . . 173.71(11) ?
C22 C23 N24 C25 . . . . -55.59(14) ?
C241 N24 C25 C26 . . . . -173.81(10) ?
C23 N24 C25 C26 . . . . 56.30(13) ?
C22 N21 C26 C25 . . . . 58.68(14) ?
N24 C25 C26 N21 . . . . -58.38(14) ?
C25 N24 C241 C246 . . . . 6.68(18) ?
C23 N24 C241 C246 . . . . 135.22(14) ?
C25 N24 C241 C242 . . . . -175.46(13) ?
C23 N24 C241 C242 . . . . -46.92(17) ?
C246 C241 C242 C243 . . . . -1.2(2) ?
N24 C241 C242 C243 . . . . -179.21(15) ?
C241 C242 C243 C244 . . . . -0.2(3) ?
C242 C243 C244 C245 . . . . 1.7(3) ?
C242 C243 C244 O244 . . . . -177.89(16) ?
C243 C244 C245 C246 . . . . -1.6(3) ?
O244 C244 C245 C246 . . . . 177.91(16) ?
C242 C241 C246 C245 . . . . 1.3(2) ?
N24 C241 C246 C245 . . . . 179.21(14) ?
C244 C245 C246 C241 . . . . 0.1(3) ?
C245 C244 O244 C247 . . . . 0.4(3) ?
C243 C244 O244 C247 . . . . 179.97(18) ?
C36 C31 C32 C33 . . . . 1.5(2) ?
C37 C31 C32 C33 . . . . -177.47(13) ?
C31 C32 C33 C34 . . . . -0.6(2) ?
C32 C33 C34 C35 . . . . -1.2(2) ?
C32 C33 C34 C38 . . . . 178.95(15) ?
C33 C34 C35 C36 . . . . 2.1(2) ?
C38 C34 C35 C36 . . . . -178.08(15) ?
C32 C31 C36 C35 . . . . -0.7(2) ?
C37 C31 C36 C35 . . . . 178.31(12) ?
C34 C35 C36 C31 . . . . -1.1(2) ?
C36 C31 C37 O32 . . . . 168.27(13) ?
C32 C31 C37 O32 . . . . -12.75(19) ?
C36 C31 C37 O31 . . . . -12.27(18) ?
C32 C31 C37 O31 . . . . 166.71(13) ?
C46 C41 C42 C43 . . . . 0.7(2) ?
C47 C41 C42 C43 . . . . 179.74(13) ?
C41 C42 C43 C44 . . . . -0.5(2) ?
C42 C43 C44 C45 . . . . 0.2(2) ?
C42 C43 C44 C48 . . . . 179.55(15) ?
C43 C44 C45 C46 . . . . 0.0(2) ?
C48 C44 C45 C46 . . . . -179.38(15) ?
C44 C45 C46 C41 . . . . 0.2(2) ?
C42 C41 C46 C45 . . . . -0.5(2) ?
C47 C41 C46 C45 . . . . -179.56(12) ?
C46 C41 C47 O42 . . . . 175.08(13) ?
C42 C41 C47 O42 . . . . -3.96(19) ?
C46 C41 C47 O41 . . . . -4.69(19) ?
C42 C41 C47 O41 . . . . 176.28(12) ?

_cod_database_fobs_code 2244152
